data_9000924
loop_
_publ_author_name
'Hollabaugh, C. L.'
'Foit, F. F.'

_publ_section_title
;
 The crystal structure of an Al-rich titanite from Grisons, Switzerland
;
_journal_name_full 'American Mineralogist'
_journal_page_first 725
_journal_page_last 732
_journal_volume 69
_journal_year 1984
_chemical_formula_sum 'Ca O5 Si Ti'
_chemical_name_mineral Titanite
_space_group_IT_number 14
_symmetry_space_group_name_Hall '-P 2yab'
_symmetry_space_group_name_H-M 'P 1 21/a 1'
_cell_angle_alpha 90
_cell_angle_beta 113.9
_cell_angle_gamma 90
_cell_length_a 7.050
_cell_length_b 8.681
_cell_length_c 6.539
_cell_formula_units_Z 4
_cell_volume 365.879
_database_code_amcsd 0000943
_exptl_crystal_density_diffrn 3.559
_cod_original_formula_sum 'Ca Ti Si O5'
_cod_database_code 9000924

loop_
_symmetry_equiv_pos_as_xyz
x,y,z
1/2+x,1/2-y,z
1/2-x,1/2+y,-z
-x,-y,-z

loop_
_atom_site_label
_atom_site_fract_x
_atom_site_fract_y
_atom_site_fract_z
_atom_site_U_iso_or_equiv
Ca 0.23270 0.91720 0.75450 0.00557
Ti 0.51490 0.75410 0.24930 0.00405
Si 0.75620 0.93270 0.75700 0.00304
O1 0.74650 0.82130 0.23620 0.00481
O2 0.92090 0.82310 0.93760 0.00735
O3 0.38370 0.96520 0.14210 0.00659
O4 0.90100 0.31090 0.43450 0.00279
O5 0.37980 0.45620 0.65230 0.00443

loop_
_cod_related_entry_id
_cod_related_entry_database
_cod_related_entry_code
1 AMCSD 0000943
